data_4130903
loop_
_publ_author_name
'Rudebusch, Gabriel E.'
'Espejo, Guzm\'an L'
'Zafra, Jos\'e L'
'Pe\~na-Alvarez, Miriam'
'Spisak, Sarah N.'
'Fukuda, Kotaro'
'Wei, Zheng'
'Nakano, Masayoshi'
'Petrukhina, Marina A.'
'Casado, Juan'
'Haley, Michael M.'

_publ_section_title
;
 A Biradical Balancing Act: Redox Amphoterism in a Diindenoanthracene
 Derivative Results from Quinoidal Acceptor and Aromatic Donor Motifs.
;
_journal_issue 38
_journal_name_full 'Journal of the American Chemical Society'
_journal_page_first 12648
_journal_page_last 12654
_journal_paper_doi 10.1021/jacs.6b07882
_journal_volume 138
_journal_year 2016
_chemical_formula_sum 'C88 H120 K2 O8 Si2'
_chemical_formula_weight 1440.22
_space_group_crystal_system triclinic
_space_group_IT_number 2
_space_group_name_Hall '-P 1'
_space_group_name_H-M_alt 'P -1'
_atom_sites_solution_hydrogens geom
_atom_sites_solution_primary direct
_atom_sites_solution_secondary difmap
_audit_creation_method SHELXL-97
_cell_angle_alpha 66.240(2)
_cell_angle_beta 84.5840(10)
_cell_angle_gamma 81.803(2)
_cell_formula_units_Z 1
_cell_length_a 9.1690(4)
_cell_length_b 15.4719(7)
_cell_length_c 17.6353(7)
_cell_measurement_reflns_used 9896
_cell_measurement_temperature 100(2)
_cell_measurement_theta_max 74.49
_cell_measurement_theta_min 2.74
_cell_volume 2264.45(17)
_computing_cell_refinement 'SAINT V.8.34 (Bruker AXS Inc., 2013)'
_computing_data_collection 'APEX2 v.2014.11-0 (Bruker AXS Inc., 2014)'
_computing_data_reduction 'SAINT V.8.34 (Bruker AXS Inc., 2013)'
_computing_molecular_graphics 'SHELXP-93 (Sheldrick, 1993)'
_computing_publication_material 'SHELXCIF-93 (Sheldrick, 1993)'
_computing_structure_refinement 'SHELXL-97 (Sheldrick, 1997)'
_computing_structure_solution 'SHELXS-97 (Sheldrick, 1990)'
_diffrn_ambient_temperature 100(2)
_diffrn_measured_fraction_theta_full 0.992
_diffrn_measured_fraction_theta_max 0.992
_diffrn_measurement_device_type 'Bruker D8 Venture PHOTON 100 CMOS'
_diffrn_measurement_method 'omega and phi scans'
_diffrn_radiation_monochromator mirrors
_diffrn_radiation_source 'INCOATEC ImuS micro-focus source'
_diffrn_radiation_type CuK\a
_diffrn_radiation_wavelength 1.54178
_diffrn_reflns_av_R_equivalents 0.0455
_diffrn_reflns_av_sigmaI/netI 0.0324
_diffrn_reflns_limit_h_max 10
_diffrn_reflns_limit_h_min -9
_diffrn_reflns_limit_k_max 19
_diffrn_reflns_limit_k_min -19
_diffrn_reflns_limit_l_max 22
_diffrn_reflns_limit_l_min -22
_diffrn_reflns_number 51467
_diffrn_reflns_theta_full 74.73
_diffrn_reflns_theta_max 74.73
_diffrn_reflns_theta_min 2.74
_exptl_absorpt_coefficient_mu 1.553
_exptl_absorpt_correction_T_max 0.9696
_exptl_absorpt_correction_T_min 0.5755
_exptl_absorpt_correction_type multi-scan
_exptl_absorpt_process_details 'SADABS V2012/1 (Bruker AXS Inc.)'
_exptl_crystal_colour blue
_exptl_crystal_density_diffrn 1.056
_exptl_crystal_density_meas ?
_exptl_crystal_density_method none
_exptl_crystal_description needle
_exptl_crystal_F_000 778
_exptl_crystal_size_max 0.40
_exptl_crystal_size_mid 0.03
_exptl_crystal_size_min 0.02
_platon_squeeze_details
;
The solvent molecules in the voids are highly disordered which could not be modelled as discrete atomic sites.

The SQUEEZE routine of the program PLATON was used in order 
to eliminate the contribution of disordered solvents molecules,
thereby a final model based only on the ordered part of the crystal structure was obtained.

The SQUEEZE routine suggested that a total potential solvent area volume of 237 Ang^3^[10.4% of cell volume],and a void electron population of 86 per cell. Considering the synthesis process and solvents employed, 2 THF molecules were assigned per unit cell.
;
_refine_diff_density_max 0.334
_refine_diff_density_min -0.248
_refine_diff_density_rms 0.057
_refine_ls_extinction_coef noref
_refine_ls_extinction_method none
_refine_ls_goodness_of_fit_ref 1.099
_refine_ls_hydrogen_treatment constr
_refine_ls_matrix_type full
_refine_ls_number_parameters 856
_refine_ls_number_reflns 9027
_refine_ls_number_restraints 1528
_refine_ls_restrained_S_all 1.073
_refine_ls_R_factor_all 0.0808
_refine_ls_R_factor_gt 0.0610
_refine_ls_shift/su_max 0.001
_refine_ls_shift/su_mean 0.000
_refine_ls_structure_factor_coef Fsqd
_refine_ls_weighting_details 'calc w=1/[\s^2^(Fo^2^)+(0.1072P)^2^+0.8659P] where P=(Fo^2^+2Fc^2^)/3'
_refine_ls_weighting_scheme calc
_refine_ls_wR_factor_gt 0.1927
_refine_ls_wR_factor_ref 0.2048
_reflns_number_gt 6705
_reflns_number_total 9027
_reflns_threshold_expression >2sigma(I)
_cod_data_source_file ja6b07882_si_004.cif
_cod_data_source_block sad_a_sqd
_cod_depositor_comments
;
The following automatic conversions were performed:

data item '_exptl_crystal_density_meas' value 'not measured' was
changed to '?' -- the value is perceived as not measured.

Automatic conversion script
Id: cif_fix_values 6909 2019-04-08 15:41:33Z antanas 
;
_cod_database_code 4130903
_platon_squeeze_void_probe_radius 1.20

loop_
_symmetry_equiv_pos_as_xyz
'x, y, z'
'-x, -y, -z'

loop_
_atom_site_label
_atom_site_type_symbol
_atom_site_fract_x
_atom_site_fract_y
_atom_site_fract_z
_atom_site_U_iso_or_equiv
_atom_site_adp_type
_atom_site_occupancy
_atom_site_symmetry_multiplicity
_atom_site_calc_flag
_atom_site_refinement_flags
_atom_site_disorder_assembly
_atom_site_disorder_group
K1 K 0.91692(12) 0.72300(11) 0.59510(7) 0.0442(3) Uani 0.50 1 d P A 1
K1X K 0.88432(11) 0.78384(10) 0.57477(7) 0.0408(3) Uani 0.50 1 d P B 2
Si1 Si 0.5608(4) 0.9344(2) 0.19324(19) 0.0392(7) Uani 0.50 1 d PDU C 1
C1 C 0.6664(9) 0.5635(6) 1.0759(4) 0.0473(16) Uani 0.50 1 d PU A 1
H1A H 0.6571 0.6225 1.0850 0.071 Uiso 0.50 1 calc PR A 1
H1B H 0.7600 0.5256 1.0971 0.071 Uiso 0.50 1 calc PR A 1
H1C H 0.5844 0.5271 1.1051 0.071 Uiso 0.50 1 calc PR A 1
C2 C 0.9247(9) 0.5639(7) 0.8120(5) 0.0551(18) Uani 0.50 1 d PU A 1
H2A H 0.9056 0.5332 0.7756 0.083 Uiso 0.50 1 calc PR A 1
H2B H 0.9946 0.5215 0.8536 0.083 Uiso 0.50 1 calc PR A 1
H2C H 0.9666 0.6234 0.7789 0.083 Uiso 0.50 1 calc PR A 1
C3 C 0.3774(8) 0.6918(6) 0.8203(4) 0.0427(14) Uani 0.50 1 d PU A 1
H3A H 0.3720 0.7613 0.7966 0.064 Uiso 0.50 1 calc PR A 1
H3B H 0.2984 0.6716 0.8629 0.064 Uiso 0.50 1 calc PR A 1
H3C H 0.3658 0.6700 0.7764 0.064 Uiso 0.50 1 calc PR A 1
C4 C 0.5253(7) 0.6494(5) 0.8586(4) 0.0362(11) Uani 0.50 1 d PU A 1
C5 C 0.5333(7) 0.6258(5) 0.9446(4) 0.0332(12) Uani 0.50 1 d PU A 1
H5 H 0.4472 0.6372 0.9753 0.040 Uiso 0.50 1 calc PR A 1
C6 C 0.6627(7) 0.5869(5) 0.9845(4) 0.0349(12) Uani 0.50 1 d PU A 1
C7 C 0.7850(7) 0.5648(5) 0.9418(4) 0.0409(12) Uani 0.50 1 d PU A 1
H7 H 0.8734 0.5356 0.9702 0.049 Uiso 0.50 1 calc PR A 1
C8 C 0.7824(8) 0.5849(5) 0.8548(4) 0.0421(12) Uani 0.50 1 d PU A 1
C9 C 0.6500(7) 0.6286(5) 0.8143(4) 0.0374(11) Uani 0.50 1 d PU A 1
C10 C 0.6387(7) 0.6498(5) 0.7238(4) 0.0403(11) Uani 0.50 1 d PU A 1
C11 C 0.6026(7) 0.7386(5) 0.6611(4) 0.0359(10) Uani 0.50 1 d PU A 1
C12 C 0.5977(7) 0.7247(5) 0.5808(4) 0.0391(11) Uani 0.50 1 d PU A 1
C13 C 0.6291(8) 0.6254(5) 0.6016(4) 0.0399(11) Uani 0.50 1 d PU A 1
C14 C 0.6376(9) 0.5689(6) 0.5529(4) 0.0415(11) Uani 0.50 1 d PU A 1
H14 H 0.6234 0.5996 0.4950 0.050 Uiso 0.50 1 calc PR A 1
C15 C 0.6649(12) 0.4755(6) 0.5871(5) 0.0499(14) Uani 0.50 1 d PU A 1
H15 H 0.6678 0.4390 0.5546 0.060 Uiso 0.50 1 calc PR A 1
C16 C 0.6900(11) 0.4297(6) 0.6742(5) 0.0458(12) Uani 0.50 1 d PU A 1
H16 H 0.7112 0.3625 0.6988 0.055 Uiso 0.50 1 calc PR A 1
C17 C 0.6841(10) 0.4801(5) 0.7221(5) 0.0458(13) Uani 0.50 1 d PU A 1
H17 H 0.7002 0.4474 0.7797 0.055 Uiso 0.50 1 calc PR A 1
C18 C 0.6552(8) 0.5782(5) 0.6887(4) 0.0387(11) Uani 0.50 1 d PU A 1
C19 C 0.5780(8) 0.8293(5) 0.6567(4) 0.0374(12) Uani 0.50 1 d PU A 1
H19 H 0.5839 0.8379 0.7067 0.045 Uiso 0.50 1 calc PR A 1
C20 C 0.5441(9) 0.9128(5) 0.5838(4) 0.0379(12) Uani 0.50 1 d PDU . 1
C21 C 0.5488(8) 0.8967(5) 0.5045(4) 0.0391(12) Uani 0.50 1 d PU A 1
C22 C 0.5737(7) 0.8019(5) 0.5105(4) 0.0391(11) Uani 0.50 1 d PU A 1
H22 H 0.5735 0.7922 0.4607 0.047 Uiso 0.50 1 calc PR A 1
C23 C 0.5141(8) 0.9809(5) 0.4303(4) 0.0420(13) Uani 0.50 1 d PU . 1
C24 C 0.5240(8) 0.9622(6) 0.3543(4) 0.0432(12) Uani 0.50 1 d PU C 1
C25 C 0.5362(8) 0.9510(6) 0.2911(4) 0.0434(12) Uani 0.50 1 d PU C 1
Si1X Si 0.5765(4) 0.9628(2) 0.17989(17) 0.0374(6) Uani 0.50 1 d PGDU D 2
C1X C 0.6082(5) 0.5734(4) 1.06806(18) 0.053(2) Uani 0.50 1 d PGU B 2
H1X1 H 0.5978 0.6323 1.0773 0.080 Uiso 0.50 1 calc PR D 2
H1X2 H 0.7011 0.5353 1.0904 0.080 Uiso 0.50 1 calc PR D 2
H1X3 H 0.5255 0.5372 1.0961 0.080 Uiso 0.50 1 calc PR D 2
C2X C 0.8888(4) 0.5843(4) 0.8049(2) 0.050(2) Uani 0.50 1 d PGU B 2
H2X1 H 0.9705 0.5743 0.8407 0.076 Uiso 0.50 1 calc PR D 2
H2X2 H 0.9024 0.6387 0.7525 0.076 Uiso 0.50 1 calc PR D 2
H2X3 H 0.8870 0.5272 0.7939 0.076 Uiso 0.50 1 calc PR D 2
C3X C 0.3433(4) 0.7006(4) 0.80207(17) 0.0472(18) Uani 0.50 1 d PGU B 2
H3X1 H 0.2602 0.6900 0.8428 0.071 Uiso 0.50 1 calc PR D 2
H3X2 H 0.3327 0.6692 0.7648 0.071 Uiso 0.50 1 calc PR D 2
H3X3 H 0.3445 0.7690 0.7698 0.071 Uiso 0.50 1 calc PR D 2
C4X C 0.4825(4) 0.6608(3) 0.84550(17) 0.0394(14) Uani 0.50 1 d PGU B 2
C5X C 0.4838(4) 0.6377(3) 0.92918(17) 0.0401(14) Uani 0.50 1 d PGU B 2
H5X H 0.3944 0.6501 0.9569 0.048 Uiso 0.50 1 calc PR D 2
C6X C 0.6085(5) 0.5970(3) 0.97578(18) 0.0407(16) Uani 0.50 1 d PGU B 2
C7X C 0.7405(4) 0.5809(3) 0.9308(2) 0.0445(15) Uani 0.50 1 d PGU B 2
H7X H 0.8287 0.5532 0.9598 0.053 Uiso 0.50 1 calc PR D 2
C8X C 0.7431(4) 0.6040(3) 0.84817(19) 0.0422(15) Uani 0.50 1 d PGU B 2
C9X C 0.6143(4) 0.6444(2) 0.80082(18) 0.0395(14) Uani 0.50 1 d PGU B 2
C10X C 0.6154(4) 0.6655(2) 0.71230(18) 0.0395(13) Uani 0.50 1 d PGU B 2
C11X C 0.5755(3) 0.7569(2) 0.64639(18) 0.0356(13) Uani 0.50 1 d PGU B 2
C12X C 0.5828(3) 0.74597(18) 0.56977(17) 0.0334(13) Uani 0.50 1 d PGU B 2
C13X C 0.6227(5) 0.64627(17) 0.58619(18) 0.0362(13) Uani 0.50 1 d PGU B 2
C14X C 0.6373(7) 0.59615(17) 0.53582(19) 0.0376(14) Uani 0.50 1 d PGU B 2
H14X H 0.6225 0.6279 0.4780 0.045 Uiso 0.50 1 calc PR D 2
C15X C 0.6757(10) 0.49393(17) 0.5733(2) 0.0448(16) Uani 0.50 1 d PGU B 2
H15X H 0.6883 0.4578 0.5401 0.054 Uiso 0.50 1 calc PR D 2
C16X C 0.6935(10) 0.45083(18) 0.6554(2) 0.0484(16) Uani 0.50 1 d PGU B 2
H16X H 0.7187 0.3839 0.6786 0.058 Uiso 0.50 1 calc PR D 2
C17X C 0.6771(8) 0.49844(19) 0.7092(2) 0.0454(15) Uani 0.50 1 d PGU B 2
H17X H 0.6891 0.4647 0.7671 0.054 Uiso 0.50 1 calc PR D 2
C18X C 0.6415(5) 0.59974(19) 0.67386(18) 0.0391(14) Uani 0.50 1 d PGU B 2
C19X C 0.5408(4) 0.8490(2) 0.64751(19) 0.0338(14) Uani 0.50 1 d PGU B 2
H19X H 0.5359 0.8577 0.6981 0.041 Uiso 0.50 1 calc PR D 2
C20X C 0.5137(5) 0.9272(2) 0.5713(2) 0.0382(16) Uani 0.50 1 d PGDU . 2
C21X C 0.5228(4) 0.91687(18) 0.49492(19) 0.0391(15) Uani 0.50 1 d PGU B 2
C22X C 0.5605(3) 0.82432(17) 0.49381(17) 0.0367(14) Uani 0.50 1 d PGU B 2
H22X H 0.5702 0.8160 0.4430 0.044 Uiso 0.50 1 calc PR D 2
C23X C 0.5010(5) 0.99642(18) 0.41847(19) 0.0499(18) Uani 0.50 1 d PGU . 2
C24X C 0.5189(5) 0.98766(18) 0.34211(19) 0.0433(15) Uani 0.50 1 d PGU D 2
C25X C 0.5372(4) 0.97678(19) 0.27873(18) 0.0475(18) Uani 0.50 1 d PGU D 2
C26 C 0.4334(18) 1.0342(9) 0.1185(10) 0.0401(19) Uani 0.50 1 d PDU C 1
H26 H 0.4567 1.0263 0.0649 0.048 Uiso 0.50 1 calc PR C 1
C27 C 0.276(2) 1.0045(16) 0.1425(18) 0.046(3) Uani 0.50 1 d PDU C 1
H27A H 0.2438 1.0075 0.1961 0.068 Uiso 0.50 1 calc PR C 1
H27B H 0.2759 0.9394 0.1466 0.068 Uiso 0.50 1 calc PR C 1
H27C H 0.2081 1.0478 0.1000 0.068 Uiso 0.50 1 calc PR C 1
C28 C 0.4182(11) 1.1445(7) 0.0913(7) 0.049(2) Uani 0.50 1 d PDU C 1
H28A H 0.3357 1.1740 0.0543 0.073 Uiso 0.50 1 calc PR C 1
H28B H 0.5096 1.1688 0.0621 0.073 Uiso 0.50 1 calc PR C 1
H28C H 0.3999 1.1597 0.1405 0.073 Uiso 0.50 1 calc PR C 1
C26X C 0.4261(18) 1.0354(8) 0.1075(10) 0.0391(18) Uani 0.50 1 d PDU D 2
H26X H 0.4418 1.0304 0.0525 0.047 Uiso 0.50 1 calc PR D 2
C27X C 0.269(2) 1.0194(16) 0.143(2) 0.049(3) Uani 0.50 1 d PDU D 2
H27D H 0.2600 1.0203 0.1987 0.073 Uiso 0.50 1 calc PR D 2
H27E H 0.2470 0.9578 0.1466 0.073 Uiso 0.50 1 calc PR D 2
H27F H 0.1993 1.0701 0.1070 0.073 Uiso 0.50 1 calc PR D 2
C28X C 0.4656(12) 1.1312(6) 0.1034(7) 0.049(2) Uani 0.50 1 d PDU D 2
H28D H 0.4087 1.1837 0.0606 0.073 Uiso 0.50 1 calc PR D 2
H28E H 0.5712 1.1351 0.0897 0.073 Uiso 0.50 1 calc PR D 2
H28F H 0.4419 1.1354 0.1573 0.073 Uiso 0.50 1 calc PR D 2
O4 O 1.1230(5) 0.5797(4) 0.6219(3) 0.0658(11) Uani 0.50 1 d PDU A 1
C41 C 1.2632(13) 0.5617(10) 0.6561(8) 0.078(3) Uani 0.50 1 d PDU A 1
H41A H 1.2739 0.6091 0.6792 0.094 Uiso 0.50 1 calc PR A 1
H41B H 1.3423 0.5656 0.6130 0.094 Uiso 0.50 1 calc PR A 1
C42 C 1.0927(8) 0.4896(6) 0.6264(4) 0.0555(15) Uani 0.50 1 d PDU A 1
H42A H 1.1115 0.4863 0.5714 0.067 Uiso 0.50 1 calc PR A 1
H42B H 0.9880 0.4810 0.6435 0.067 Uiso 0.50 1 calc PR A 1
C43 C 1.1893(9) 0.4142(6) 0.6876(5) 0.084(2) Uani 0.50 1 d PDU A 1
H43A H 1.2575 0.3784 0.6607 0.101 Uiso 0.50 1 calc PR A 1
H43B H 1.1303 0.3693 0.7322 0.101 Uiso 0.50 1 calc PR A 1
C44 C 1.2727(8) 0.4667(7) 0.7213(5) 0.078(2) Uani 0.50 1 d PDU A 1
H44A H 1.2260 0.4674 0.7741 0.093 Uiso 0.50 1 calc PR A 1
H44B H 1.3765 0.4380 0.7305 0.093 Uiso 0.50 1 calc PR A 1
O4X O 1.0894(4) 0.6398(3) 0.5903(3) 0.0528(9) Uani 0.50 1 d PDU B 2
C41X C 1.2363(6) 0.6288(5) 0.6165(5) 0.0590(15) Uani 0.50 1 d PDU B 2
H41C H 1.2479 0.6779 0.6373 0.071 Uiso 0.50 1 calc PR B 2
H41D H 1.3085 0.6347 0.5697 0.071 Uiso 0.50 1 calc PR B 2
C42X C 1.0571(7) 0.5481(6) 0.6006(5) 0.0539(14) Uani 0.50 1 d PDU B 2
H42C H 1.0651 0.5423 0.5465 0.065 Uiso 0.50 1 calc PR B 2
H42D H 0.9556 0.5381 0.6243 0.065 Uiso 0.50 1 calc PR B 2
C43X C 1.1655(9) 0.4772(5) 0.6575(6) 0.075(2) Uani 0.50 1 d PDU B 2
H43C H 1.2273 0.4406 0.6290 0.090 Uiso 0.50 1 calc PR B 2
H43D H 1.1143 0.4323 0.7065 0.090 Uiso 0.50 1 calc PR B 2
C44X C 1.2594(15) 0.5323(8) 0.6837(7) 0.066(3) Uani 0.50 1 d PDU B 2
H44C H 1.2250 0.5331 0.7384 0.080 Uiso 0.50 1 calc PR B 2
H44D H 1.3645 0.5057 0.6860 0.080 Uiso 0.50 1 calc PR B 2
O1 O 0.9720(4) 0.8219(3) 0.4098(2) 0.0530(9) Uani 0.50 1 d PDU A 1
O2 O 1.1241(10) 0.8602(9) 0.5123(6) 0.0593(17) Uani 0.50 1 d PDU A 1
O3 O 1.0083(6) 0.8182(3) 0.6795(3) 0.0490(11) Uani 0.50 1 d PDU A 1
C35 C 0.9258(16) 0.7536(9) 0.3872(9) 0.068(2) Uani 0.50 1 d PDU A 1
H35A H 0.9509 0.7689 0.3283 0.103 Uiso 0.50 1 calc PR A 1
H35B H 0.8189 0.7533 0.3969 0.103 Uiso 0.50 1 calc PR A 1
H35C H 0.9754 0.6908 0.4204 0.103 Uiso 0.50 1 calc PR A 1
C36 C 1.1298(8) 0.8227(7) 0.4004(6) 0.0557(15) Uani 0.50 1 d PDU A 1
H36A H 1.1629 0.8369 0.3420 0.067 Uiso 0.50 1 calc PR A 1
H36B H 1.1797 0.7599 0.4357 0.067 Uiso 0.50 1 calc PR A 1
C37 C 1.1663(7) 0.8971(5) 0.4258(4) 0.0510(13) Uani 0.50 1 d PDU A 1
H37A H 1.2729 0.9043 0.4168 0.061 Uiso 0.50 1 calc PR A 1
H37B H 1.1090 0.9592 0.3953 0.061 Uiso 0.50 1 calc PR A 1
C38 C 1.1723(8) 0.8860(5) 0.5653(4) 0.0569(15) Uani 0.50 1 d PDU A 1
H38A H 1.2185 0.9450 0.5338 0.068 Uiso 0.50 1 calc PR A 1
H38B H 1.2517 0.8366 0.5951 0.068 Uiso 0.50 1 calc PR A 1
C39 C 1.0690(8) 0.9034(4) 0.6283(4) 0.0507(11) Uani 0.50 1 d PDU A 1
H39A H 1.1214 0.9254 0.6626 0.061 Uiso 0.50 1 calc PR A 1
H39B H 0.9889 0.9536 0.6007 0.061 Uiso 0.50 1 calc PR A 1
C40 C 0.9175(10) 0.8301(9) 0.7469(6) 0.062(2) Uani 0.50 1 d PDU A 1
H40A H 0.9782 0.8449 0.7820 0.093 Uiso 0.50 1 calc PR A 1
H40B H 0.8740 0.7712 0.7800 0.093 Uiso 0.50 1 calc PR A 1
H40C H 0.8387 0.8823 0.7245 0.093 Uiso 0.50 1 calc PR A 1
O1X O 1.0087(4) 0.7485(3) 0.4367(2) 0.0575(9) Uani 0.50 1 d PDU B 2
O2X O 1.0924(10) 0.8736(8) 0.5095(6) 0.0551(16) Uani 0.50 1 d PDU B 2
O3X O 1.0034(6) 0.8653(4) 0.6625(3) 0.0487(11) Uani 0.50 1 d PDU B 2
C35X C 0.9295(19) 0.7203(10) 0.3900(10) 0.082(3) Uani 0.50 1 d PDU B 2
H35D H 0.8394 0.7644 0.3726 0.123 Uiso 0.50 1 calc PR B 2
H35E H 0.9032 0.6561 0.4233 0.123 Uiso 0.50 1 calc PR B 2
H35F H 0.9893 0.7203 0.3410 0.123 Uiso 0.50 1 calc PR B 2
C36X C 1.0798(9) 0.8313(6) 0.3904(5) 0.0558(16) Uani 0.50 1 d PDU B 2
H36C H 1.0051 0.8869 0.3670 0.067 Uiso 0.50 1 calc PR B 2
H36D H 1.1406 0.8227 0.3440 0.067 Uiso 0.50 1 calc PR B 2
C37X C 1.1737(7) 0.8476(6) 0.4453(4) 0.0556(14) Uani 0.50 1 d PDU B 2
H37C H 1.2416 0.7891 0.4721 0.067 Uiso 0.50 1 calc PR B 2
H37D H 1.2345 0.8989 0.4112 0.067 Uiso 0.50 1 calc PR B 2
C38X C 1.1662(7) 0.9306(5) 0.5442(4) 0.0498(13) Uani 0.50 1 d PDU B 2
H38C H 1.1190 0.9971 0.5231 0.060 Uiso 0.50 1 calc PR B 2
H38D H 1.2716 0.9311 0.5257 0.060 Uiso 0.50 1 calc PR B 2
C39X C 1.1534(7) 0.8873(4) 0.6387(3) 0.0480(11) Uani 0.50 1 d PDU B 2
H39C H 1.2234 0.8288 0.6610 0.058 Uiso 0.50 1 calc PR B 2
H39D H 1.1767 0.9330 0.6609 0.058 Uiso 0.50 1 calc PR B 2
C40X C 0.9766(10) 0.8344(8) 0.7502(5) 0.060(2) Uani 0.50 1 d PD B 2
H40D H 1.0456 0.7782 0.7787 0.091 Uiso 0.50 1 calc PR B 2
H40E H 0.8752 0.8184 0.7646 0.091 Uiso 0.50 1 calc PR B 2
H40F H 0.9905 0.8855 0.7673 0.091 Uiso 0.50 1 calc PR B 2
C29 C 0.5039(7) 0.8130(4) 0.2161(3) 0.0388(10) Uani 0.50 1 d PDU C 1
H29 H 0.3994 0.8134 0.2382 0.047 Uiso 0.50 1 calc PR C 1
C30 C 0.5068(9) 0.7900(5) 0.1392(4) 0.0507(15) Uani 0.50 1 d PDU C 1
H30A H 0.6086 0.7852 0.1174 0.076 Uiso 0.50 1 calc PR C 1
H30B H 0.4465 0.8405 0.0968 0.076 Uiso 0.50 1 calc PR C 1
H30C H 0.4671 0.7294 0.1543 0.076 Uiso 0.50 1 calc PR C 1
C31 C 0.5948(8) 0.7327(4) 0.2832(4) 0.0653(16) Uani 0.50 1 d PU C 1
H31A H 0.5552 0.6725 0.2963 0.098 Uiso 0.50 1 calc PR C 1
H31B H 0.5897 0.7463 0.3331 0.098 Uiso 0.50 1 calc PR C 1
H31C H 0.6977 0.7281 0.2629 0.098 Uiso 0.50 1 calc PR C 1
C29X C 0.5845(7) 0.8345(3) 0.2008(3) 0.0396(11) Uani 0.50 1 d PDU D 2
H29X H 0.6875 0.8059 0.2172 0.048 Uiso 0.50 1 calc PR D 2
C30X C 0.5601(8) 0.8179(5) 0.1222(4) 0.0475(14) Uani 0.50 1 d PDU D 2
H30D H 0.5573 0.7499 0.1370 0.071 Uiso 0.50 1 calc PR D 2
H30E H 0.6412 0.8401 0.0814 0.071 Uiso 0.50 1 calc PR D 2
H30F H 0.4665 0.8532 0.0984 0.071 Uiso 0.50 1 calc PR D 2
C31X C 0.4828(7) 0.7792(4) 0.2732(4) 0.0531(13) Uani 0.50 1 d PU D 2
H31D H 0.3803 0.8070 0.2616 0.080 Uiso 0.50 1 calc PR D 2
H31E H 0.5100 0.7828 0.3242 0.080 Uiso 0.50 1 calc PR D 2
H31F H 0.4932 0.7126 0.2800 0.080 Uiso 0.50 1 calc PR D 2
C32 C 0.7651(6) 0.9388(5) 0.1581(3) 0.0471(12) Uani 0.50 1 d PU C 1
H32 H 0.8157 0.8733 0.1875 0.056 Uiso 0.50 1 calc PR C 1
C33 C 0.7908(7) 0.9624(6) 0.0646(4) 0.0570(17) Uani 0.50 1 d PU C 1
H33A H 0.7404 1.0256 0.0330 0.085 Uiso 0.50 1 calc PR C 1
H33B H 0.7516 0.9150 0.0509 0.085 Uiso 0.50 1 calc PR C 1
H33C H 0.8968 0.9617 0.0504 0.085 Uiso 0.50 1 calc PR C 1
C34 C 0.8375(10) 1.0032(9) 0.1832(5) 0.074(3) Uani 0.50 1 d PU C 1
H34A H 0.9431 0.9984 0.1682 0.111 Uiso 0.50 1 calc PR C 1
H34B H 0.8238 0.9846 0.2432 0.111 Uiso 0.50 1 calc PR C 1
H34C H 0.7931 1.0689 0.1545 0.111 Uiso 0.50 1 calc PR C 1
C32X C 0.7569(5) 1.0125(4) 0.1367(3) 0.0393(10) Uani 0.50 1 d PU D 2
H32X H 0.7454 1.0788 0.1342 0.047 Uiso 0.50 1 calc PR D 2
C33X C 0.7973(7) 1.0189(5) 0.0484(4) 0.0500(14) Uani 0.50 1 d PU D 2
H33D H 0.8828 1.0544 0.0265 0.075 Uiso 0.50 1 calc PR D 2
H33E H 0.7136 1.0517 0.0130 0.075 Uiso 0.50 1 calc PR D 2
H33F H 0.8214 0.9547 0.0494 0.075 Uiso 0.50 1 calc PR D 2
C34X C 0.8851(11) 0.9559(8) 0.1951(7) 0.074(3) Uani 0.50 1 d PU D 2
H34D H 0.9032 0.8912 0.1968 0.111 Uiso 0.50 1 calc PR D 2
H34E H 0.8583 0.9533 0.2511 0.111 Uiso 0.50 1 calc PR D 2
H34F H 0.9745 0.9876 0.1743 0.111 Uiso 0.50 1 calc PR D 2

loop_
_atom_site_aniso_label
_atom_site_aniso_U_11
_atom_site_aniso_U_22
_atom_site_aniso_U_33
_atom_site_aniso_U_23
_atom_site_aniso_U_13
_atom_site_aniso_U_12
K1 0.0382(6) 0.0563(7) 0.0428(6) -0.0217(6) 0.0036(4) -0.0170(5)
K1X 0.0286(5) 0.0580(7) 0.0390(6) -0.0204(6) 0.0000(4) -0.0123(4)
Si1 0.0408(12) 0.0586(19) 0.0215(10) -0.0175(10) 0.0046(8) -0.0148(11)
C1 0.057(4) 0.053(4) 0.032(2) -0.018(2) -0.001(2) -0.006(3)
C2 0.039(3) 0.084(5) 0.047(3) -0.032(3) 0.000(2) -0.004(3)
C3 0.040(3) 0.066(4) 0.031(3) -0.025(3) 0.002(2) -0.018(2)
C4 0.033(2) 0.051(3) 0.031(2) -0.019(2) 0.0002(17) -0.0180(19)
C5 0.035(3) 0.048(3) 0.028(2) -0.023(2) 0.0027(17) -0.020(2)
C6 0.039(3) 0.038(2) 0.034(2) -0.0159(18) -0.0032(18) -0.016(2)
C7 0.040(3) 0.053(3) 0.032(2) -0.017(2) -0.0094(18) -0.007(2)
C8 0.038(3) 0.056(3) 0.037(2) -0.023(2) -0.0004(17) -0.010(2)
C9 0.036(2) 0.057(3) 0.0264(19) -0.0209(19) 0.0026(16) -0.018(2)
C10 0.036(2) 0.061(2) 0.030(2) -0.0212(18) 0.0024(18) -0.018(2)
C11 0.030(2) 0.063(2) 0.0237(19) -0.0244(17) 0.0046(18) -0.017(2)
C12 0.035(2) 0.062(2) 0.027(2) -0.0214(18) 0.0046(19) -0.020(2)
C13 0.034(2) 0.060(2) 0.031(2) -0.0217(18) 0.0075(19) -0.017(2)
C14 0.038(2) 0.064(3) 0.030(2) -0.022(2) 0.007(2) -0.023(3)
C15 0.047(3) 0.068(3) 0.046(3) -0.032(2) 0.008(3) -0.019(3)
C16 0.041(3) 0.063(3) 0.037(2) -0.021(2) 0.006(2) -0.016(3)
C17 0.041(3) 0.062(2) 0.037(2) -0.022(2) 0.003(2) -0.010(2)
C18 0.031(2) 0.062(2) 0.028(2) -0.0218(18) 0.0064(18) -0.015(2)
C19 0.030(3) 0.062(2) 0.025(2) -0.0202(19) 0.0046(18) -0.015(2)
C20 0.039(3) 0.064(2) 0.023(2) -0.0254(19) 0.006(2) -0.023(2)
C21 0.042(2) 0.062(2) 0.0232(19) -0.0216(19) 0.0107(18) -0.028(2)
C22 0.044(3) 0.061(2) 0.024(2) -0.0262(19) 0.0114(18) -0.025(2)
C23 0.056(3) 0.062(2) 0.023(2) -0.0252(19) 0.016(2) -0.038(2)
C24 0.062(3) 0.049(3) 0.0218(19) -0.0126(19) 0.0161(19) -0.034(2)
C25 0.053(3) 0.055(3) 0.028(2) -0.018(2) 0.003(2) -0.024(2)
Si1X 0.0427(11) 0.0516(17) 0.0251(11) -0.0217(11) 0.0110(8) -0.0159(11)
C1X 0.092(6) 0.039(3) 0.031(3) -0.012(2) -0.003(3) -0.021(4)
C2X 0.040(3) 0.072(5) 0.041(3) -0.020(3) -0.011(2) -0.014(3)
C3X 0.047(3) 0.074(4) 0.029(3) -0.024(3) 0.008(2) -0.029(3)
C4X 0.042(3) 0.059(3) 0.029(2) -0.022(2) 0.005(2) -0.032(2)
C5X 0.049(3) 0.050(3) 0.029(2) -0.017(2) 0.004(2) -0.029(2)
C6X 0.052(4) 0.052(3) 0.030(2) -0.020(2) -0.002(2) -0.031(3)
C7X 0.053(3) 0.051(3) 0.032(2) -0.012(2) -0.012(2) -0.020(3)
C8X 0.045(3) 0.054(3) 0.033(2) -0.018(2) 0.000(2) -0.021(2)
C9X 0.041(3) 0.056(3) 0.028(2) -0.0167(19) -0.0013(18) -0.026(2)
C10X 0.036(3) 0.062(2) 0.027(2) -0.021(2) 0.0057(18) -0.021(2)
C11X 0.033(3) 0.058(2) 0.021(2) -0.0147(18) 0.0002(17) -0.022(2)
C12X 0.031(2) 0.053(2) 0.026(2) -0.0220(19) 0.0104(19) -0.021(2)
C13X 0.031(2) 0.058(3) 0.027(2) -0.0206(19) 0.0043(19) -0.023(2)
C14X 0.035(2) 0.051(3) 0.034(3) -0.022(2) 0.009(2) -0.020(2)
C15X 0.043(3) 0.060(3) 0.044(3) -0.031(3) 0.008(3) -0.020(3)
C16X 0.048(3) 0.057(3) 0.045(3) -0.022(2) 0.007(3) -0.021(3)
C17X 0.045(3) 0.060(3) 0.037(3) -0.020(2) 0.003(2) -0.023(3)
C18X 0.035(3) 0.054(2) 0.033(2) -0.018(2) 0.006(2) -0.021(2)
C19X 0.025(3) 0.061(3) 0.026(2) -0.026(2) 0.0069(18) -0.018(2)
C20X 0.037(3) 0.063(3) 0.022(2) -0.018(2) 0.0054(19) -0.032(2)
C21X 0.042(3) 0.058(3) 0.028(2) -0.024(2) 0.011(2) -0.026(2)
C22X 0.039(3) 0.059(3) 0.017(2) -0.0146(19) 0.0064(18) -0.027(2)
C23X 0.063(3) 0.070(3) 0.023(2) -0.018(2) 0.012(2) -0.037(3)
C24X 0.059(3) 0.050(3) 0.030(2) -0.019(2) 0.014(2) -0.033(2)
C25X 0.067(3) 0.050(4) 0.028(2) -0.016(3) 0.010(2) -0.019(3)
C26 0.050(3) 0.054(3) 0.025(4) -0.024(3) 0.006(2) -0.015(3)
C27 0.044(3) 0.058(6) 0.037(4) -0.024(5) 0.006(3) -0.003(4)
C28 0.058(6) 0.055(3) 0.042(5) -0.028(3) 0.002(3) -0.009(3)
C26X 0.050(3) 0.050(3) 0.030(4) -0.025(3) 0.004(2) -0.016(3)
C27X 0.047(3) 0.051(6) 0.054(5) -0.027(4) 0.003(3) -0.004(3)
C28X 0.071(6) 0.045(3) 0.031(3) -0.011(3) -0.010(4) -0.019(3)
O4 0.054(3) 0.070(3) 0.070(3) -0.022(3) -0.006(2) -0.011(2)
C41 0.047(4) 0.094(7) 0.106(10) -0.044(6) -0.012(6) -0.021(6)
C42 0.046(4) 0.080(5) 0.054(4) -0.039(4) 0.004(3) -0.013(3)
C43 0.093(6) 0.075(5) 0.084(5) -0.032(4) -0.016(4) -0.003(4)
C44 0.064(4) 0.109(6) 0.069(5) -0.050(4) -0.018(3) 0.013(4)
O4X 0.044(2) 0.052(2) 0.064(3) -0.021(2) -0.0107(17) -0.0106(17)
C41X 0.040(3) 0.057(4) 0.078(4) -0.020(3) -0.016(3) -0.011(3)
C42X 0.044(3) 0.062(4) 0.067(4) -0.035(4) -0.001(3) -0.016(3)
C43X 0.074(5) 0.047(4) 0.103(6) -0.026(4) -0.025(4) -0.003(3)
C44X 0.060(5) 0.066(6) 0.056(6) 0.001(4) -0.018(4) -0.022(4)
O1 0.041(2) 0.076(3) 0.045(2) -0.0259(19) -0.0003(15) -0.0127(17)
O2 0.065(4) 0.058(3) 0.049(2) -0.021(2) 0.009(2) 0.004(3)
O3 0.047(2) 0.059(3) 0.045(2) -0.024(2) 0.0019(16) -0.014(2)
C35 0.072(4) 0.087(7) 0.052(4) -0.028(5) 0.003(3) -0.032(5)
C36 0.042(3) 0.078(3) 0.047(3) -0.023(2) 0.007(3) -0.014(3)
C37 0.039(2) 0.062(3) 0.047(2) -0.018(3) 0.006(2) -0.010(3)
C38 0.042(3) 0.074(4) 0.046(3) -0.013(3) -0.003(2) -0.009(3)
C39 0.048(3) 0.062(3) 0.051(3) -0.028(2) -0.006(2) -0.014(2)
C40 0.062(6) 0.083(5) 0.057(4) -0.044(3) 0.007(3) -0.019(4)
O1X 0.059(2) 0.077(3) 0.048(2) -0.031(2) 0.0037(16) -0.0260(19)
O2X 0.067(4) 0.052(3) 0.045(2) -0.022(2) 0.007(2) 0.000(3)
O3X 0.043(2) 0.059(3) 0.048(3) -0.025(3) 0.0005(17) -0.010(2)
C35X 0.096(6) 0.111(9) 0.069(5) -0.056(6) 0.013(4) -0.056(6)
C36X 0.051(4) 0.074(3) 0.050(3) -0.030(3) 0.009(3) -0.023(3)
C37X 0.050(3) 0.075(3) 0.046(3) -0.026(3) 0.009(2) -0.019(3)
C38X 0.037(2) 0.067(3) 0.044(3) -0.021(2) -0.004(2) -0.001(3)
C39X 0.037(3) 0.061(3) 0.052(2) -0.028(2) -0.004(2) -0.008(2)
C40X 0.075(7) 0.063(4) 0.047(4) -0.025(3) 0.009(4) -0.016(5)
C29 0.045(3) 0.039(3) 0.033(3) -0.013(2) 0.003(2) -0.012(2)
C30 0.061(5) 0.053(4) 0.049(3) -0.030(3) 0.011(3) -0.020(3)
C31 0.080(5) 0.042(3) 0.066(4) -0.008(3) -0.021(3) -0.010(3)
C29X 0.047(3) 0.040(3) 0.038(3) -0.020(2) 0.007(2) -0.016(2)
C30X 0.056(4) 0.051(4) 0.049(3) -0.032(3) 0.006(3) -0.017(3)
C31X 0.075(4) 0.041(3) 0.051(3) -0.022(3) 0.015(3) -0.028(3)
C32 0.050(3) 0.064(4) 0.033(2) -0.023(2) 0.0038(19) -0.018(2)
C33 0.048(3) 0.094(5) 0.039(3) -0.034(4) 0.017(2) -0.030(4)
C34 0.054(6) 0.142(10) 0.046(4) -0.044(6) 0.006(3) -0.053(5)
C32X 0.042(3) 0.043(3) 0.038(3) -0.021(2) 0.0066(19) -0.0125(19)
C33X 0.048(3) 0.063(4) 0.044(3) -0.026(3) 0.013(2) -0.019(3)
C34X 0.046(5) 0.109(8) 0.069(5) -0.033(5) -0.009(3) -0.017(4)

loop_
_atom_type_symbol
_atom_type_description
_atom_type_scat_dispersion_real
_atom_type_scat_dispersion_imag
_atom_type_scat_source
C C 0.0181 0.0091 'International Tables Vol C Tables 4.2.6.8 and 6.1.1.4'
H H 0.0000 0.0000 'International Tables Vol C Tables 4.2.6.8 and 6.1.1.4'
K K 0.3868 1.0657 'International Tables Vol C Tables 4.2.6.8 and 6.1.1.4'
O O 0.0492 0.0322 'International Tables Vol C Tables 4.2.6.8 and 6.1.1.4'
Si Si 0.2541 0.3302 'International Tables Vol C Tables 4.2.6.8 and 6.1.1.4'

loop_
_geom_angle_atom_site_label_1
_geom_angle_atom_site_label_2
_geom_angle_atom_site_label_3
_geom_angle
_geom_angle_site_symmetry_1
_geom_angle_site_symmetry_3
O4 K1 O3 102.91(16) . .
O4 K1 O2 92.3(2) . .
O3 K1 O2 61.58(18) . .
O4 K1 C12 127.64(19) . .
O3 K1 C12 119.45(17) . .
O2 K1 C12 133.5(3) . .
O4 K1 C11 132.86(18) . .
O3 K1 C11 92.67(15) . .
O2 K1 C11 133.5(2) . .
C12 K1 C11 29.46(14) . .
O4 K1 O1 97.84(14) . .
O3 K1 O1 112.10(14) . .
O2 K1 O1 53.60(18) . .
C12 K1 O1 93.51(14) . .
C11 K1 O1 117.06(15) . .
O4 K1 C13 101.36(17) . .
O3 K1 C13 135.37(16) . .
O2 K1 C13 152.8(2) . .
C12 K1 C13 26.35(16) . .
C11 K1 C13 44.40(14) . .
O1 K1 C13 100.88(15) . .
O4 K1 C10 108.40(17) . .
O3 K1 C10 93.94(15) . .
O2 K1 C10 151.5(2) . .
C12 K1 C10 44.23(16) . .
C11 K1 C10 25.27(16) . .
O1 K1 C10 137.75(15) . .
C13 K1 C10 42.62(14) . .
O4 K1 C18 92.26(17) . .
O3 K1 C18 117.24(15) . .
O2 K1 C18 175.5(2) . .
C12 K1 C18 42.59(17) . .
C11 K1 C18 42.10(16) . .
O1 K1 C18 125.67(14) . .
C13 K1 C18 25.15(14) . .
C10 K1 C18 25.36(13) . .
O4 K1 C22 139.54(15) . .
O3 K1 C22 117.05(15) . .
O2 K1 C22 111.5(2) . .
C12 K1 C22 22.42(15) . .
C11 K1 C22 43.98(15) . .
O1 K1 C22 73.74(13) . .
C13 K1 C22 44.95(16) . .
C10 K1 C22 64.73(16) . .
C18 K1 C22 64.80(16) . .
O2X K1X O4X 81.3(3) . .
O2X K1X O3X 62.7(2) . .
O4X K1X O3X 100.31(14) . .
O2X K1X O1X 67.49(19) . .
O4X K1X O1X 58.22(14) . .
O3X K1X O1X 128.27(14) . .
O2X K1X C12X 150.2(2) . .
O4X K1X C12X 115.00(11) . .
O3X K1X C12X 131.65(13) . .
O1X K1X C12X 98.94(10) . .
O2X K1X C11X 155.6(2) . .
O4X K1X C11X 122.70(11) . .
O3X K1X C11X 105.10(13) . .
O1X K1X C11X 126.37(10) . .
C12X K1X C11X 27.7 . .
O2X K1X C22X 125.0(2) . .
O4X K1X C22X 127.06(10) . .
O3X K1X C22X 132.08(12) . .
O1X K1X C22X 88.07(10) . .
C12X K1X C22X 25.3 . .
C11X K1X C22X 46.0 . .
O2X K1X C13X 154.64(18) . .
O4X K1X C13X 89.74(11) . .
O3X K1X C13X 142.60(13) . .
O1X K1X C13X 87.60(10) . .
C12X K1X C13X 25.4 . .
C11X K1X C13X 42.3 . .
C22X K1X C13X 45.7 . .
O2X K1X C10X 164.76(18) . .
O4X K1X C10X 100.18(11) . .
O3X K1X C10X 102.24(13) . .
O1X K1X C10X 126.25(10) . .
C12X K1X C10X 42.1 . .
C11X K1X C10X 24.7 . .
C22X K1X C10X 66.14(5) . .
C13X K1X C10X 40.4 . .
O2X K1X C19X 131.7(2) . .
O4X K1X C19X 144.49(12) . .
O3X K1X C19X 87.83(12) . .
O1X K1X C19X 138.39(10) . .
C12X K1X C19X 44.4 . .
C11X K1X C19X 24.1 . .
C22X K1X C19X 50.3 . .
C13X K1X C19X 65.05(5) . .
C10X K1X C19X 44.4 . .
C25 Si1 C29 106.5(3) . .
C25 Si1 C26 105.5(6) . .
C29 Si1 C26 112.1(5) . .
C25 Si1 C32 108.3(3) . .
C29 Si1 C32 110.6(3) . .
C26 Si1 C32 113.4(6) . .
C9 C4 C5 119.4(5) . .
C9 C4 C3 123.2(5) . .
C5 C4 C3 117.4(5) . .
C6 C5 C4 121.2(5) . .
C6 C5 H5 119.4 . .
C4 C5 H5 119.4 . .
C5 C6 C7 119.7(5) . .
C5 C6 C1 119.5(5) . .
C7 C6 C1 120.8(5) . .
C6 C7 C8 121.4(5) . .
C6 C7 H7 119.3 . .
C8 C7 H7 119.3 . .
C9 C8 C7 118.0(5) . .
C9 C8 C2 124.3(5) . .
C7 C8 C2 117.6(6) . .
C4 C9 C8 120.1(5) . .
C4 C9 C10 119.0(5) . .
C8 C9 C10 120.8(5) . .
C11 C10 C18 108.7(5) . .
C11 C10 C9 126.5(5) . .
C18 C10 C9 124.7(5) . .
C11 C10 K1 67.8(3) . .
C18 C10 K1 81.4(3) . .
C9 C10 K1 119.9(4) . .
C19 C11 C10 134.9(5) . .
C19 C11 C12 117.2(5) . .
C10 C11 C12 107.9(5) . .
C19 C11 K1 103.5(3) . .
C10 C11 K1 86.9(4) . .
C12 C11 K1 73.0(3) . .
C22 C12 C13 135.4(5) . .
C22 C12 C11 118.4(5) . .
C13 C12 C11 106.2(5) . .
C22 C12 K1 100.2(3) . .
C13 C12 K1 86.1(4) . .
C11 C12 K1 77.5(3) . .
C12 C13 C18 109.0(5) . .
C12 C13 C14 132.3(6) . .
C18 C13 C14 118.7(6) . .
C12 C13 K1 67.5(3) . .
C18 C13 K1 84.0(3) . .
C14 C13 K1 116.0(3) . .
C15 C14 C13 121.3(6) . .
C15 C14 H14 119.3 . .
C13 C14 H14 119.3 . .
C14 C15 C16 119.1(6) . .
C14 C15 H15 120.5 . .
C16 C15 H15 120.5 . .
C17 C16 C15 121.5(7) . .
C17 C16 H16 119.2 . .
C15 C16 H16 119.2 . .
C16 C17 C18 121.3(6) . .
C16 C17 H17 119.4 . .
C18 C17 H17 119.4 . .
C17 C18 C13 118.1(5) . .
C17 C18 C10 133.6(5) . .
C13 C18 C10 108.3(6) . .
C17 C18 K1 123.0(4) . .
C13 C18 K1 70.8(3) . .
C10 C18 K1 73.2(3) . .
C11 C19 C20 125.9(5) . .
C11 C19 H19 117.0 . .
C20 C19 H19 117.0 . .
C19 C20 C21 115.2(5) . .
C19 C20 C23 132.7(5) . 2_676
C21 C20 C23 111.8(5) . 2_676
C22 C21 C23 126.5(5) . .
C22 C21 C20 117.8(5) . .
C23 C21 C20 115.5(5) . .
C12 C22 C21 125.3(5) . .
C12 C22 K1 57.4(3) . .
C21 C22 K1 103.0(4) . .
C12 C22 H22 117.4 . .
C21 C22 H22 117.4 . .
K1 C22 H22 109.9 . .
C21 C23 C24 113.6(5) . .
C21 C23 C20 132.3(5) . 2_676
C24 C23 C20 113.8(6) . 2_676
C25 C24 C23 176.6(7) . .
C24 C25 Si1 178.3(6) . .
C25X Si1X C29X 108.29(17) . .
C25X Si1X C26X 108.4(6) . .
C29X Si1X C26X 111.3(5) . .
C25X Si1X C32X 106.31(19) . .
C29X Si1X C32X 113.0(3) . .
C26X Si1X C32X 109.3(6) . .
C6X C1X H1X1 109.5 . .
C6X C1X H1X2 109.5 . .
H1X1 C1X H1X2 109.5 . .
C6X C1X H1X3 109.5 . .
H1X1 C1X H1X3 109.5 . .
H1X2 C1X H1X3 109.5 . .
C8X C2X H2X1 109.5 . .
C8X C2X H2X2 109.5 . .
H2X1 C2X H2X2 109.5 . .
C8X C2X H2X3 109.5 . .
H2X1 C2X H2X3 109.5 . .
H2X2 C2X H2X3 109.5 . .
C4X C3X H3X1 109.5 . .
C4X C3X H3X2 109.5 . .
H3X1 C3X H3X2 109.5 . .
C4X C3X H3X3 109.5 . .
H3X1 C3X H3X3 109.5 . .
H3X2 C3X H3X3 109.5 . .
C5X C4X C9X 120.4 . .
C5X C4X C3X 119.6 . .
C9X C4X C3X 120.0 . .
C4X C5X C6X 123.7 . .
C4X C5X H5X 118.2 . .
C6X C5X H5X 118.2 . .
C5X C6X C7X 115.8 . .
C5X C6X C1X 122.9 . .
C7X C6X C1X 121.3 . .
C8X C7X C6X 121.9 . .
C8X C7X H7X 119.1 . .
C6X C7X H7X 119.1 . .
C7X C8X C9X 122.1 . .
C7X C8X C2X 118.5 . .
C9X C8X C2X 119.4 . .
C8X C9X C4X 116.1 . .
C8X C9X C10X 122.2 . .
C4X C9X C10X 121.6 . .
C18X C10X C11X 105.6 . .
C18X C10X C9X 127.3 . .
C11X C10X C9X 126.9 . .
C18X C10X K1X 85.80(10) . .
C11X C10X K1X 60.18(7) . .
C9X C10X K1X 122.32(7) . .
C19X C11X C12X 119.8 . .
C19X C11X C10X 130.9 . .
C12X C11X C10X 109.2 . .
C19X C11X K1X 96.13(12) . .
C12X C11X K1X 72.98(9) . .
C10X C11X K1X 95.12(9) . .
C22X C12X C11X 121.9 . .
C22X C12X C13X 129.8 . .
C11X C12X C13X 108.3 . .
C22X C12X K1X 91.90(8) . .
C11X C12X K1X 79.28(9) . .
C13X C12X K1X 94.77(12) . .
C14X C13X C18X 121.8 . .
C14X C13X C12X 132.5 . .
C18X C13X C12X 105.6 . .
C14X C13X K1X 119.27(8) . .
C18X C13X K1X 88.71(6) . .
C12X C13X K1X 59.87(9) . .
C13X C14X C15X 118.4 . .
C13X C14X H14X 120.8 . .
C15X C14X H14X 120.8 . .
C16X C15X C14X 119.4 . .
C16X C15X H15X 120.3 . .
C14X C15X H15X 120.3 . .
C15X C16X C17X 124.2 . .
C15X C16X H16X 117.9 . .
C17X C16X H16X 117.9 . .
C16X C17X C18X 117.8 . .
C16X C17X H17X 121.1 . .
C18X C17X H17X 121.1 . .
C10X C18X C17X 130.3 . .
C10X C18X C13X 111.3 . .
C17X C18X C13X 118.4 . .
C20X C19X C11X 118.2 . .
C20X C19X K1X 91.74(7) . .
C11X C19X K1X 59.73(9) . .
C20X C19X H19X 120.9 . .
C11X C19X H19X 120.9 . .
K1X C19X H19X 117.4 . .
C23X C20X C21X 126.8(3) 2_676 .
C23X C20X C19X 110.4(3) 2_676 .
C21X C20X C19X 122.3 . .
C20X C21X C23X 121.7 . .
C20X C21X C22X 119.4 . .
C23X C21X C22X 118.8 . .
C12X C22X C21X 118.4 . .
C12X C22X K1X 62.78(7) . .
C21X C22X K1X 95.87(11) . .
C12X C22X H22X 120.8 . .
C21X C22X H22X 120.8 . .
K1X C22X H22X 110.3 . .
C20X C23X C24X 125.8(3) 2_676 .
C20X C23X C21X 111.2(3) 2_676 .
C24X C23X C21X 122.2 . .
C25X C24X C23X 177.4 . .
C24X C25X Si1X 176.5 . .
C27 C26 C28 106.5(10) . .
C27 C26 Si1 106.1(13) . .
C28 C26 Si1 131.7(9) . .
C27 C26 H26 103.1 . .
C28 C26 H26 103.1 . .
Si1 C26 H26 103.1 . .
C27X C26X C28X 110.7(12) . .
C27X C26X Si1X 115.3(15) . .
C28X C26X Si1X 93.9(7) . .
C27X C26X H26X 111.9 . .
C28X C26X H26X 111.9 . .
Si1X C26X H26X 111.9 . .
C26X C27X H27D 109.5 . .
C26X C27X H27E 109.5 . .
H27D C27X H27E 109.5 . .
C26X C27X H27F 109.5 . .
H27D C27X H27F 109.5 . .
H27E C27X H27F 109.5 . .
C26X C28X H28D 109.5 . .
C26X C28X H28E 109.5 . .
H28D C28X H28E 109.5 . .
C26X C28X H28F 109.5 . .
H28D C28X H28F 109.5 . .
H28E C28X H28F 109.5 . .
C41 O4 C42 104.9(7) . .
C41 O4 K1 130.9(7) . .
C42 O4 K1 122.0(4) . .
O4 C41 C44 107.0(8) . .
O4 C41 H41A 110.3 . .
C44 C41 H41A 110.3 . .
O4 C41 H41B 110.3 . .
C44 C41 H41B 110.3 . .
H41A C41 H41B 108.6 . .
O4 C42 C43 108.6(6) . .
O4 C42 H42A 110.0 . .
C43 C42 H42A 110.0 . .
O4 C42 H42B 110.0 . .
C43 C42 H42B 110.0 . .
H42A C42 H42B 108.4 . .
C42 C43 C44 104.3(7) . .
C42 C43 H43A 110.9 . .
C44 C43 H43A 110.9 . .
C42 C43 H43B 110.9 . .
C44 C43 H43B 110.9 . .
H43A C43 H43B 108.9 . .
C41 C44 C43 102.8(8) . .
C41 C44 H44A 111.2 . .
C43 C44 H44A 111.2 . .
C41 C44 H44B 111.2 . .
C43 C44 H44B 111.2 . .
H44A C44 H44B 109.1 . .
C42X O4X C41X 107.2(5) . .
C42X O4X K1X 123.4(3) . .
C41X O4X K1X 126.4(4) . .
O4X C41X C44X 106.3(7) . .
O4X C41X H41C 110.5 . .
C44X C41X H41C 110.5 . .
O4X C41X H41D 110.5 . .
C44X C41X H41D 110.5 . .
H41C C41X H41D 108.7 . .
O4X C42X C43X 107.3(5) . .
O4X C42X H42C 110.3 . .
C43X C42X H42C 110.3 . .
O4X C42X H42D 110.3 . .
C43X C42X H42D 110.3 . .
H42C C42X H42D 108.5 . .
C42X C43X C44X 106.5(7) . .
C42X C43X H43C 110.4 . .
C44X C43X H43C 110.4 . .
C42X C43X H43D 110.4 . .
C44X C43X H43D 110.4 . .
H43C C43X H43D 108.6 . .
C41X C44X C43X 101.9(8) . .
C41X C44X H44C 111.4 . .
C43X C44X H44C 111.4 . .
C41X C44X H44D 111.4 . .
C43X C44X H44D 111.4 . .
H44C C44X H44D 109.2 . .
C35 O1 C36 112.0(7) . .
C35 O1 K1 97.6(7) . .
C36 O1 K1 103.7(4) . .
C38 O2 C37 123.9(10) . .
C38 O2 K1 109.4(6) . .
C37 O2 K1 126.7(6) . .
C39 O3 C40 111.1(6) . .
C39 O3 K1 114.4(4) . .
C40 O3 K1 120.2(4) . .
O1 C36 C37 107.5(6) . .
O1 C36 H36A 110.2 . .
C37 C36 H36A 110.2 . .
O1 C36 H36B 110.2 . .
C37 C36 H36B 110.2 . .
H36A C36 H36B 108.5 . .
O2 C37 C36 102.0(7) . .
O2 C37 H37A 111.4 . .
C36 C37 H37A 111.4 . .
O2 C37 H37B 111.4 . .
C36 C37 H37B 111.4 . .
H37A C37 H37B 109.2 . .
O2 C38 C39 119.4(7) . .
O2 C38 H38A 107.5 . .
C39 C38 H38A 107.5 . .
O2 C38 H38B 107.5 . .
C39 C38 H38B 107.5 . .
H38A C38 H38B 107.0 . .
O3 C39 C38 109.5(5) . .
O3 C39 H39A 109.8 . .
C38 C39 H39A 109.8 . .
O3 C39 H39B 109.8 . .
C38 C39 H39B 109.8 . .
H39A C39 H39B 108.2 . .
C35X O1X C36X 114.4(8) . .
C35X O1X K1X 122.7(8) . .
C36X O1X K1X 102.6(4) . .
C37X O2X C38X 117.5(7) . .
C37X O2X K1X 114.5(6) . .
C38X O2X K1X 125.7(5) . .
C40X O3X C39X 111.3(5) . .
C40X O3X K1X 121.0(5) . .
C39X O3X K1X 116.1(3) . .
O1X C35X H35D 109.5 . .
O1X C35X H35E 109.5 . .
H35D C35X H35E 109.5 . .
O1X C35X H35F 109.5 . .
H35D C35X H35F 109.5 . .
H35E C35X H35F 109.5 . .
O1X C36X C37X 109.1(6) . .
O1X C36X H36C 109.9 . .
C37X C36X H36C 109.9 . .
O1X C36X H36D 109.9 . .
C37X C36X H36D 109.9 . .
H36C C36X H36D 108.3 . .
O2X C37X C36X 114.1(7) . .
O2X C37X H37C 108.7 . .
C36X C37X H37C 108.7 . .
O2X C37X H37D 108.7 . .
C36X C37X H37D 108.7 . .
H37C C37X H37D 107.6 . .
O2X C38X C39X 110.2(6) . .
O2X C38X H38C 109.6 . .
C39X C38X H38C 109.6 . .
O2X C38X H38D 109.6 . .
C39X C38X H38D 109.6 . .
H38C C38X H38D 108.1 . .
O3X C39X C38X 107.5(5) . .
O3X C39X H39C 110.2 . .
C38X C39X H39C 110.2 . .
O3X C39X H39D 110.2 . .
C38X C39X H39D 110.2 . .
H39C C39X H39D 108.5 . .
O3X C40X H40D 109.5 . .
O3X C40X H40E 109.5 . .
H40D C40X H40E 109.5 . .
O3X C40X H40F 109.5 . .
H40D C40X H40F 109.5 . .
H40E C40X H40F 109.5 . .
C31 C29 C30 109.5(5) . .
C31 C29 Si1 112.7(4) . .
C30 C29 Si1 113.7(4) . .
C31 C29 H29 106.9 . .
C30 C29 H29 106.9 . .
Si1 C29 H29 106.9 . .
C31X C29X C30X 110.7(5) . .
C31X C29X Si1X 114.5(4) . .
C30X C29X Si1X 112.3(4) . .
C31X C29X H29X 106.2 . .
C30X C29X H29X 106.2 . .
Si1X C29X H29X 106.2 . .
C29X C30X H30D 109.5 . .
C29X C30X H30E 109.5 . .
H30D C30X H30E 109.5 . .
C29X C30X H30F 109.5 . .
H30D C30X H30F 109.5 . .
H30E C30X H30F 109.5 . .
C29X C31X H31D 109.5 . .
C29X C31X H31E 109.5 . .
H31D C31X H31E 109.5 . .
C29X C31X H31F 109.5 . .
H31D C31X H31F 109.5 . .
H31E C31X H31F 109.5 . .
C34 C32 C33 111.2(6) . .
C34 C32 Si1 112.9(5) . .
C33 C32 Si1 112.8(4) . .
C34 C32 H32 106.5 . .
C33 C32 H32 106.5 . .
Si1 C32 H32 106.5 . .
C33X C32X C34X 110.4(6) . .
C33X C32X Si1X 113.6(4) . .
C34X C32X Si1X 111.4(6) . .
C33X C32X H32X 107.0 . .
C34X C32X H32X 107.0 . .
Si1X C32X H32X 107.0 . .
C32X C33X H33D 109.5 . .
C32X C33X H33E 109.5 . .
H33D C33X H33E 109.5 . .
C32X C33X H33F 109.5 . .
H33D C33X H33F 109.5 . .
H33E C33X H33F 109.5 . .
C32X C34X H34D 109.5 . .
C32X C34X H34E 109.5 . .
H34D C34X H34E 109.5 . .
C32X C34X H34F 109.5 . .
H34D C34X H34F 109.5 . .
H34E C34X H34F 109.5 . .

loop_
_geom_bond_atom_site_label_1
_geom_bond_atom_site_label_2
_geom_bond_distance
_geom_bond_site_symmetry_2
K1 O4 2.615(5) .
K1 O3 2.727(5) .
K1 O2 2.894(12) .
K1 C12 2.957(6) .
K1 C11 3.019(6) .
K1 O1 3.025(4) .
K1 C13 3.194(7) .
K1 C10 3.256(6) .
K1 C18 3.363(7) .
K1 C22 3.455(7) .
K1X O2X 2.439(11) .
K1X O4X 2.644(5) .
K1X O3X 2.730(5) .
K1X O1X 2.810(4) .
K1X C12X 2.923(3) .
K1X C11X 3.004(3) .
K1X C22X 3.286(3) .
K1X C13X 3.368(4) .
K1X C10X 3.449(3) .
K1X C19X 3.458(4) .
Si1 C25 1.834(6) .
Si1 C29 1.896(7) .
Si1 C26 1.903(9) .
Si1 C32 1.919(6) .
C1 C6 1.506(8) .
C1 H1A 0.9800 .
C1 H1B 0.9800 .
C1 H1C 0.9800 .
C2 C8 1.507(8) .
C2 H2A 0.9800 .
C2 H2B 0.9800 .
C2 H2C 0.9800 .
C3 C4 1.513(8) .
C3 H3A 0.9800 .
C3 H3B 0.9800 .
C3 H3C 0.9800 .
C4 C9 1.398(7) .
C4 C5 1.417(7) .
C5 C6 1.370(7) .
C5 H5 0.9500 .
C6 C7 1.371(8) .
C7 C8 1.438(7) .
C7 H7 0.9500 .
C8 C9 1.407(8) .
C9 C10 1.504(7) .
C10 C11 1.392(8) .
C10 C18 1.456(8) .
C11 C19 1.362(8) .
C11 C12 1.521(7) .
C12 C22 1.339(9) .
C12 C13 1.421(9) .
C13 C18 1.437(8) .
C13 C14 1.443(8) .
C14 C15 1.319(9) .
C14 H14 0.9500 .
C15 C16 1.434(9) .
C15 H15 0.9500 .
C16 C17 1.354(8) .
C16 H16 0.9500 .
C17 C18 1.385(9) .
C17 H17 0.9500 .
C19 C20 1.428(8) .
C19 H19 0.9500 .
C20 C21 1.512(7) .
C20 C23 1.580(9) 2_676
C21 C22 1.413(8) .
C21 C23 1.449(9) .
C22 H22 0.9500 .
C23 C24 1.473(7) .
C23 C20 1.580(9) 2_676
C24 C25 1.189(8) .
Si1X C25X 1.8382 .
Si1X C29X 1.859(6) .
Si1X C26X 1.878(10) .
Si1X C32X 1.887(6) .
C1X C6X 1.5171 .
C1X H1X1 0.9800 .
C1X H1X2 0.9800 .
C1X H1X3 0.9800 .
C2X C8X 1.5292 .
C2X H2X1 0.9800 .
C2X H2X2 0.9800 .
C2X H2X3 0.9800 .
C3X C4X 1.4749 .
C3X H3X1 0.9800 .
C3X H3X2 0.9800 .
C3X H3X3 0.9800 .
C4X C5X 1.3721 .
C4X C9X 1.4278 .
C5X C6X 1.3913 .
C5X H5X 0.9500 .
C6X C7X 1.4309 .
C7X C8X 1.3513 .
C7X H7X 0.9500 .
C8X C9X 1.4277 .
C9X C10X 1.4597 .
C10X C18X 1.4171 .
C10X C11X 1.4471 .
C11X C19X 1.4220 .
C11X C12X 1.4226 .
C12X C22X 1.4064 .
C12X C13X 1.4479 .
C13X C14X 1.3825 .
C13X C18X 1.4340 .
C14X C15X 1.4510 .
C14X H14X 0.9500 .
C15X C16X 1.3430 .
C15X H15X 0.9500 .
C16X C17X 1.4035 .
C16X H16X 0.9500 .
C17X C18X 1.4340 .
C17X H17X 0.9500 .
C19X C20X 1.4140 .
C19X H19X 0.9500 .
C20X C23X 1.253(5) 2_676
C20X C21X 1.4126 .
C21X C23X 1.4199 .
C21X C22X 1.4320 .
C22X H22X 0.9500 .
C23X C20X 1.253(6) 2_676
C23X C24X 1.3991 .
C24X C25X 1.1892 .
C26 C27 1.547(11) .
C26 C28 1.565(10) .
C26 H26 1.0000 .
C27 H27A 0.9800 .
C27 H27B 0.9800 .
C27 H27C 0.9800 .
C28 H28A 0.9800 .
C28 H28B 0.9800 .
C28 H28C 0.9800 .
C26X C27X 1.528(12) .
C26X C28X 1.548(11) .
C26X H26X 1.0000 .
C27X H27D 0.9800 .
C27X H27E 0.9800 .
C27X H27F 0.9800 .
C28X H28D 0.9800 .
C28X H28E 0.9800 .
C28X H28F 0.9800 .
O4 C41 1.415(11) .
O4 C42 1.429(8) .
C41 C44 1.453(12) .
C41 H41A 0.9900 .
C41 H41B 0.9900 .
C42 C43 1.476(10) .
C42 H42A 0.9900 .
C42 H42B 0.9900 .
C43 C44 1.500(10) .
C43 H43A 0.9900 .
C43 H43B 0.9900 .
C44 H44A 0.9900 .
C44 H44B 0.9900 .
O4X C42X 1.425(8) .
O4X C41X 1.430(6) .
C41X C44X 1.486(10) .
C41X H41C 0.9900 .
C41X H41D 0.9900 .
C42X C43X 1.480(9) .
C42X H42C 0.9900 .
C42X H42D 0.9900 .
C43X C44X 1.512(13) .
C43X H43C 0.9900 .
C43X H43D 0.9900 .
C44X H44C 0.9900 .
C44X H44D 0.9900 .
O1 C35 1.398(9) .
O1 C36 1.443(7) .
O2 C38 1.287(9) .
O2 C37 1.434(10) .
O3 C39 1.420(7) .
O3 C40 1.445(9) .
C35 H35A 0.9800 .
C35 H35B 0.9800 .
C35 H35C 0.9800 .
C36 C37 1.480(10) .
C36 H36A 0.9900 .
C36 H36B 0.9900 .
C37 H37A 0.9900 .
C37 H37B 0.9900 .
C38 C39 1.474(8) .
C38 H38A 0.9900 .
C38 H38B 0.9900 .
C39 H39A 0.9900 .
C39 H39B 0.9900 .
C40 H40A 0.9800 .
C40 H40B 0.9800 .
C40 H40C 0.9800 .
O1X C35X 1.374(9) .
O1X C36X 1.424(9) .
O2X C37X 1.457(9) .
O2X C38X 1.514(9) .
O3X C40X 1.431(8) .
O3X C39X 1.448(7) .
C35X H35D 0.9800 .
C35X H35E 0.9800 .
C35X H35F 0.9800 .
C36X C37X 1.469(8) .
C36X H36C 0.9900 .
C36X H36D 0.9900 .
C37X H37C 0.9900 .
C37X H37D 0.9900 .
C38X C39X 1.525(7) .
C38X H38C 0.9900 .
C38X H38D 0.9900 .
C39X H39C 0.9900 .
C39X H39D 0.9900 .
C40X H40D 0.9800 .
C40X H40E 0.9800 .
C40X H40F 0.9800 .
C29 C31 1.531(8) .
C29 C30 1.531(7) .
C29 H29 1.0000 .
C30 H30A 0.9800 .
C30 H30B 0.9800 .
C30 H30C 0.9800 .
C31 H31A 0.9800 .
C31 H31B 0.9800 .
C31 H31C 0.9800 .
C29X C31X 1.534(7) .
C29X C30X 1.549(7) .
C29X H29X 1.0000 .
C30X H30D 0.9800 .
C30X H30E 0.9800 .
C30X H30F 0.9800 .
C31X H31D 0.9800 .
C31X H31E 0.9800 .
C31X H31F 0.9800 .
C32 C34 1.493(11) .
C32 C33 1.540(7) .
C32 H32 1.0000 .
C33 H33A 0.9800 .
C33 H33B 0.9800 .
C33 H33C 0.9800 .
C34 H34A 0.9800 .
C34 H34B 0.9800 .
C34 H34C 0.9800 .
C32X C33X 1.532(7) .
C32X C34X 1.556(10) .
C32X H32X 1.0000 .
C33X H33D 0.9800 .
C33X H33E 0.9800 .
C33X H33F 0.9800 .
C34X H34D 0.9800 .
C34X H34E 0.9800 .
C34X H34F 0.9800 .

loop_
_platon_squeeze_void_nr
_platon_squeeze_void_average_x
_platon_squeeze_void_average_y
_platon_squeeze_void_average_z
_platon_squeeze_void_volume
_platon_squeeze_void_count_electrons
_platon_squeeze_void_content
1 -0.072 0.271 -0.060 119 43 ' '
2 0.072 0.729 0.060 118 43 ' '
